data_4508446
loop_
_publ_author_name
'Hwang, In Hong'
'Kim, Ha-Yeong'
'Lee, Myoung Mi'
'Na, Yu Jeong'
'Kim, Jin Hoon'
'Kim, Hyun-Chul'
'Kim, Cheal'
'Huh, Seong'
'Kim, Youngmee'
'Kim, Sung-Jin'

_publ_section_title
;
 Zn-MOFs Containing Flexible \a,\w-Alkane (or Alkene)-Dicarboxylates and
 1,2-Bis(4-pyridyl)ethane Ligands: CO2Sorption and Photoluminescence
;
_journal_issue 11
_journal_name_full 'Crystal Growth &amp; Design'
_journal_page_first 4815
_journal_paper_doi 10.1021/cg4009703
_journal_volume 13
_journal_year 2013
_chemical_formula_sum 'C36 H40 N4 O12 Zn2'
_chemical_formula_weight 851.46
_chemical_name_systematic
; 
 ? 
;
_space_group_IT_number 14
_symmetry_cell_setting monoclinic
_symmetry_space_group_name_Hall '-P 2ybc'
_symmetry_space_group_name_H-M 'P 1 21/c 1'
_atom_sites_solution_hydrogens geom
_atom_sites_solution_primary direct
_atom_sites_solution_secondary difmap
_audit_creation_method SHELXTL
_cell_angle_alpha 90.00
_cell_angle_beta 99.74(3)
_cell_angle_gamma 90.00
_cell_formula_units_Z 4
_cell_length_a 16.486(3)
_cell_length_b 14.244(3)
_cell_length_c 16.667(3)
_cell_measurement_reflns_used 1443
_cell_measurement_temperature 293(2)
_cell_measurement_theta_max 19.17
_cell_measurement_theta_min 2.51
_cell_volume 3857.4(13)
_computing_cell_refinement 'Bruker SMART'
_computing_data_collection 'Bruker SMART'
_computing_data_reduction 'Bruker SAINT'
_computing_molecular_graphics 'Bruker SHELXTL'
_computing_publication_material 'Bruker SHELXTL'
_computing_structure_refinement 'SHELXL-97 (Sheldrick, 1997)'
_computing_structure_solution 'SHELXS-97 (Sheldrick, 1990)'
_diffrn_ambient_temperature 293(2)
_diffrn_measured_fraction_theta_full 0.996
_diffrn_measured_fraction_theta_max 0.996
_diffrn_measurement_device_type 'CCD area detector'
_diffrn_measurement_method 'phi and omega scans'
_diffrn_radiation_monochromator graphite
_diffrn_radiation_source 'fine-focus sealed tube'
_diffrn_radiation_type MoK\a
_diffrn_radiation_wavelength 0.71073
_diffrn_reflns_av_R_equivalents 0.0916
_diffrn_reflns_av_sigmaI/netI 0.1423
_diffrn_reflns_limit_h_max 20
_diffrn_reflns_limit_h_min -20
_diffrn_reflns_limit_k_max 15
_diffrn_reflns_limit_k_min -17
_diffrn_reflns_limit_l_max 16
_diffrn_reflns_limit_l_min -20
_diffrn_reflns_number 20718
_diffrn_reflns_theta_full 26.00
_diffrn_reflns_theta_max 26.00
_diffrn_reflns_theta_min 1.89
_exptl_absorpt_coefficient_mu 1.309
_exptl_absorpt_correction_T_max 0.901
_exptl_absorpt_correction_T_min 0.882
_exptl_absorpt_correction_type multi-scan
_exptl_absorpt_process_details '(SADABS; Bruker, 1997)'
_exptl_crystal_colour colorless
_exptl_crystal_density_diffrn 1.466
_exptl_crystal_density_method 'not measured'
_exptl_crystal_description block
_exptl_crystal_F_000 1760
_exptl_crystal_size_max 0.15
_exptl_crystal_size_mid 0.08
_exptl_crystal_size_min 0.08
_refine_diff_density_max 0.646
_refine_diff_density_min -0.679
_refine_diff_density_rms 0.093
_refine_ls_extinction_method none
_refine_ls_goodness_of_fit_ref 0.993
_refine_ls_hydrogen_treatment mixed
_refine_ls_matrix_type full
_refine_ls_number_parameters 511
_refine_ls_number_reflns 7561
_refine_ls_number_restraints 8
_refine_ls_restrained_S_all 0.993
_refine_ls_R_factor_all 0.1585
_refine_ls_R_factor_gt 0.0586
_refine_ls_shift/su_max 0.000
_refine_ls_shift/su_mean 0.000
_refine_ls_structure_factor_coef Fsqd
_refine_ls_weighting_details 'calc w=1/[\s^2^(Fo^2^)+(0.0663P)^2^+0.0000P] where P=(Fo^2^+2Fc^2^)/3'
_refine_ls_weighting_scheme calc
_refine_ls_wR_factor_gt 0.1314
_refine_ls_wR_factor_ref 0.1662
_reflns_number_gt 3700
_reflns_number_total 7561
_reflns_threshold_expression >2sigma(I)
_cod_data_source_file cg4009703_si_001.cif
_cod_data_source_block 6
_cod_depositor_comments
;
The following automatic conversions were performed:

'_symmetry_cell_setting' value 'Monoclinic' changed to 'monoclinic'
according to /home/saulius/struct/CIF-dictionaries/cif_core.dic
dictionary named 'cif_core.dic' version 2.4.2 from 2011-04-26.

Automatic conversion script
Id: cif_fix_values 1891 2012-01-12 08:04:46Z andrius 
;
_cod_original_sg_symbol_H-M P2(1)/c
_cod_database_code 4508446

loop_
_symmetry_equiv_pos_as_xyz
'x, y, z'
'-x, y+1/2, -z+1/2'
'-x, -y, -z'
'x, -y-1/2, z-1/2'

loop_
_atom_site_label
_atom_site_type_symbol
_atom_site_fract_x
_atom_site_fract_y
_atom_site_fract_z
_atom_site_U_iso_or_equiv
_atom_site_adp_type
_atom_site_occupancy
_atom_site_symmetry_multiplicity
_atom_site_calc_flag
_atom_site_refinement_flags
Zn1 Zn 0.49145(4) 0.48164(4) 0.22341(4) 0.0362(2) Uani 1 1 d .
Zn2 Zn 0.00099(4) -0.24939(4) 0.24458(4) 0.0360(2) Uani 1 1 d .
O11 O 0.4498(2) 0.5546(3) 0.1238(2) 0.0487(11) Uani 1 1 d .
O12 O 0.5780(3) 0.6028(3) 0.1380(3) 0.0616(13) Uani 1 1 d .
O13 O 0.4910(3) 0.5660(3) 0.3130(3) 0.0600(13) Uani 1 1 d .
O14 O 0.5613(4) 0.4611(3) 0.3908(3) 0.095(2) Uani 1 1 d .
O21 O -0.0064(3) -0.3495(3) 0.3243(3) 0.0589(13) Uani 1 1 d .
O22 O 0.0527(4) -0.2390(3) 0.4059(3) 0.0848(17) Uani 1 1 d .
O31 O -0.0024(3) -0.3156(3) 0.1419(3) 0.0541(12) Uani 1 1 d .
O32 O -0.1393(3) -0.3175(3) 0.1177(3) 0.0687(14) Uani 1 1 d .
N41 N 0.3958(3) 0.3860(3) 0.2149(3) 0.0382(12) Uani 1 1 d .
N42 N 0.0968(3) -0.1601(3) 0.2351(3) 0.0382(12) Uani 1 1 d .
N51 N 0.5818(3) 0.3855(3) 0.2181(3) 0.0356(12) Uani 1 1 d .
N52 N -0.0873(3) -0.1471(3) 0.2427(3) 0.0439(13) Uani 1 1 d .
C11 C 0.5052(4) 0.6084(4) 0.1041(4) 0.0449(16) Uani 1 1 d .
C12 C 0.4797(4) 0.6767(4) 0.0372(4) 0.0489(17) Uani 1 1 d .
H12 H 0.4278 0.6697 0.0057 0.059 Uiso 1 1 calc R
C13 C 0.5260(4) 0.7465(4) 0.0199(4) 0.0449(16) Uani 1 1 d .
H13 H 0.5772 0.7526 0.0529 0.054 Uiso 1 1 calc R
C14 C 0.5063(4) 0.8147(4) -0.0443(4) 0.0468(16) Uani 1 1 d .
H14 H 0.4591 0.8047 -0.0827 0.056 Uiso 1 1 calc R
C15 C 0.5505(4) 0.6096(4) 0.4475(4) 0.0533(18) Uani 1 1 d .
H15 H 0.5965 0.5984 0.4869 0.064 Uiso 1 1 calc R
C16 C 0.5319(4) 0.5411(5) 0.3795(4) 0.0509(18) Uani 1 1 d .
C21 C 0.0236(4) -0.3192(5) 0.3946(4) 0.0513(17) Uani 1 1 d .
C22 C 0.0226(5) -0.3833(5) 0.4652(4) 0.065(2) Uani 1 1 d .
H22 H 0.0413 -0.3576 0.5162 0.078 Uiso 1 1 calc R
C23 C -0.0007(4) -0.4694(4) 0.4648(4) 0.0487(17) Uani 1 1 d .
H23 H -0.0206 -0.4955 0.4142 0.058 Uiso 1 1 calc R
C31 C -0.0701(5) -0.3450(4) 0.1061(4) 0.0506(18) Uani 1 1 d .
C32 C -0.0679(4) -0.4245(4) 0.0454(4) 0.0506(17) Uani 1 1 d .
H32 H -0.1178 -0.4485 0.0191 0.061 Uiso 1 1 calc R
C33 C -0.0002(4) -0.4611(4) 0.0279(4) 0.0491(18) Uani 1 1 d .
H33 H 0.0500 -0.4360 0.0525 0.059 Uiso 1 1 calc R
C41 C 0.3678(4) 0.3505(4) 0.2787(4) 0.0510(17) Uani 1 1 d .
H41 H 0.3885 0.3742 0.3301 0.061 Uiso 1 1 calc R
C42 C 0.3095(4) 0.2800(5) 0.2726(4) 0.0560(19) Uani 1 1 d .
H42 H 0.2905 0.2593 0.3190 0.067 Uiso 1 1 calc R
C43 C 0.2794(4) 0.2402(4) 0.1980(4) 0.0481(17) Uani 1 1 d .
C44 C 0.3069(4) 0.2774(4) 0.1307(4) 0.0526(18) Uani 1 1 d .
H44 H 0.2866 0.2550 0.0788 0.063 Uiso 1 1 calc R
C45 C 0.3656(4) 0.3491(4) 0.1420(4) 0.0478(17) Uani 1 1 d .
H45 H 0.3847 0.3724 0.0965 0.057 Uiso 1 1 calc R
C46 C 0.2183(4) 0.1619(4) 0.1899(5) 0.064(2) Uani 1 1 d .
H46A H 0.1832 0.1655 0.1370 0.077 Uiso 1 1 calc R
H46B H 0.1837 0.1686 0.2312 0.077 Uiso 1 1 calc R
C47 C 0.2617(4) 0.0648(4) 0.1993(4) 0.0540(18) Uani 1 1 d .
H47A H 0.2858 0.0522 0.1511 0.065 Uiso 1 1 calc R
H47B H 0.3061 0.0667 0.2456 0.065 Uiso 1 1 calc R
C48 C 0.2039(3) -0.0139(4) 0.2110(4) 0.0403(15) Uani 1 1 d .
C49 C 0.1638(4) -0.0159(4) 0.2775(4) 0.0495(17) Uani 1 1 d .
H49 H 0.1728 0.0321 0.3159 0.059 Uiso 1 1 calc R
C410 C 0.1105(4) -0.0880(4) 0.2877(4) 0.0456(16) Uani 1 1 d .
H410 H 0.0834 -0.0866 0.3323 0.055 Uiso 1 1 calc R
C411 C 0.1361(3) -0.1591(4) 0.1718(4) 0.0401(15) Uani 1 1 d .
H411 H 0.1279 -0.2091 0.1354 0.048 Uiso 1 1 calc R
C412 C 0.1886(4) -0.0879(4) 0.1571(4) 0.0434(16) Uani 1 1 d .
H412 H 0.2136 -0.0899 0.1111 0.052 Uiso 1 1 calc R
C51 C 0.6316(3) 0.3839(4) 0.1632(4) 0.0405(15) Uani 1 1 d .
H51 H 0.6284 0.4329 0.1260 0.049 Uiso 1 1 calc R
C52 C 0.6877(4) 0.3131(4) 0.1585(4) 0.0475(17) Uani 1 1 d .
H52 H 0.7201 0.3146 0.1179 0.057 Uiso 1 1 calc R
C53 C 0.6961(4) 0.2394(4) 0.2142(4) 0.0465(17) Uani 1 1 d .
C54 C 0.6447(4) 0.2424(4) 0.2722(4) 0.0513(18) Uani 1 1 d .
H54 H 0.6480 0.1954 0.3115 0.062 Uiso 1 1 calc R
C55 C 0.5890(4) 0.3141(4) 0.2721(4) 0.0457(17) Uani 1 1 d .
H55 H 0.5546 0.3134 0.3109 0.055 Uiso 1 1 calc R
C56 C 0.7583(4) 0.1615(4) 0.2134(5) 0.070(2) Uani 1 1 d .
H56A H 0.7777 0.1632 0.1616 0.084 Uiso 1 1 calc R
H56B H 0.8051 0.1739 0.2557 0.084 Uiso 1 1 calc R
C57 C -0.2707(5) 0.0711(5) 0.2249(7) 0.123(4) Uani 1 1 d .
H57A H -0.3139 0.0557 0.1797 0.148 Uiso 1 1 calc R
H57B H -0.2947 0.0703 0.2742 0.148 Uiso 1 1 calc R
C58 C -0.2033(5) -0.0041(5) 0.2315(6) 0.078(3) Uani 1 1 d .
C59 C -0.1691(4) -0.0429(5) 0.3058(5) 0.066(2) Uani 1 1 d .
H59 H -0.1847 -0.0209 0.3535 0.079 Uiso 1 1 calc R
C510 C -0.1123(4) -0.1136(4) 0.3089(4) 0.0514(18) Uani 1 1 d .
H510 H -0.0903 -0.1391 0.3593 0.062 Uiso 1 1 calc R
C511 C -0.1195(4) -0.1091(5) 0.1700(5) 0.066(2) Uani 1 1 d .
H511 H -0.1027 -0.1318 0.1231 0.079 Uiso 1 1 calc R
C512 C -0.1762(5) -0.0382(5) 0.1633(6) 0.085(3) Uani 1 1 d .
H512 H -0.1964 -0.0128 0.1125 0.102 Uiso 1 1 calc R
O1W O 0.7119(3) 0.6090(4) 0.0514(3) 0.0761(15) Uani 1 1 d D
H1WA H 0.677(3) 0.612(5) 0.090(3) 0.091 Uiso 1 1 d D
H1WB H 0.758(3) 0.644(4) 0.075(4) 0.091 Uiso 1 1 d D
O2W O 0.2842(3) 0.5542(4) 0.0375(4) 0.0868(17) Uani 1 1 d D
H2WA H 0.334(2) 0.561(5) 0.072(4) 0.104 Uiso 1 1 d D
H2WB H 0.276(5) 0.499(3) 0.007(4) 0.104 Uiso 1 1 d D
O3W O 0.2058(4) 0.7700(4) 0.5159(4) 0.0990(19) Uani 1 1 d D
H3WA H 0.205(5) 0.832(2) 0.534(5) 0.119 Uiso 1 1 d D
H3WB H 0.160(3) 0.779(6) 0.476(4) 0.119 Uiso 1 1 d D
O4W O 0.6994(5) 0.4009(6) 0.5076(4) 0.123(2) Uani 1 1 d D
H4WA H 0.654(4) 0.410(7) 0.467(4) 0.148 Uiso 1 1 d D
H4WB H 0.724(6) 0.344(4) 0.498(6) 0.148 Uiso 1 1 d D

loop_
_atom_site_aniso_label
_atom_site_aniso_U_11
_atom_site_aniso_U_22
_atom_site_aniso_U_33
_atom_site_aniso_U_23
_atom_site_aniso_U_13
_atom_site_aniso_U_12
Zn1 0.0389(4) 0.0271(4) 0.0432(4) 0.0012(3) 0.0085(3) 0.0022(3)
Zn2 0.0359(4) 0.0265(3) 0.0466(5) 0.0009(3) 0.0098(3) 0.0004(3)
O11 0.051(3) 0.038(3) 0.057(3) 0.010(2) 0.007(2) -0.014(2)
O12 0.059(3) 0.048(3) 0.073(4) 0.019(2) -0.005(3) -0.004(2)
O13 0.062(3) 0.054(3) 0.063(3) -0.020(3) 0.006(3) 0.014(2)
O14 0.172(6) 0.052(3) 0.060(4) -0.007(3) 0.015(4) 0.037(4)
O21 0.063(3) 0.056(3) 0.058(3) 0.012(2) 0.008(3) -0.002(2)
O22 0.121(5) 0.051(3) 0.075(4) 0.017(3) -0.004(3) -0.028(3)
O31 0.048(3) 0.054(3) 0.062(3) -0.017(2) 0.014(2) -0.019(2)
O32 0.062(3) 0.058(3) 0.092(4) -0.023(3) 0.031(3) -0.008(3)
N41 0.041(3) 0.030(3) 0.046(3) 0.005(2) 0.015(3) -0.002(2)
N42 0.035(3) 0.033(3) 0.049(3) -0.004(2) 0.012(3) -0.004(2)
N51 0.039(3) 0.026(3) 0.045(3) 0.000(2) 0.016(3) 0.008(2)
N52 0.044(3) 0.029(3) 0.062(4) 0.003(3) 0.019(3) 0.001(2)
C11 0.049(4) 0.035(4) 0.049(4) 0.000(3) 0.005(4) -0.004(3)
C12 0.055(4) 0.047(4) 0.041(4) 0.009(3) -0.002(3) -0.005(3)
C13 0.053(4) 0.035(4) 0.045(4) 0.003(3) 0.002(3) 0.003(4)
C14 0.049(4) 0.048(4) 0.042(4) 0.005(3) 0.002(3) -0.003(3)
C15 0.065(5) 0.041(4) 0.052(5) -0.007(3) 0.004(4) 0.007(3)
C16 0.059(5) 0.048(5) 0.047(5) -0.003(4) 0.014(4) 0.001(4)
C21 0.048(4) 0.059(5) 0.045(5) 0.006(4) 0.003(4) 0.000(4)
C22 0.102(6) 0.045(4) 0.043(4) 0.008(3) -0.003(4) -0.013(4)
C23 0.063(4) 0.041(4) 0.040(4) 0.007(3) 0.001(3) 0.000(3)
C31 0.067(5) 0.036(4) 0.053(5) 0.002(3) 0.025(4) -0.012(4)
C32 0.057(5) 0.051(4) 0.044(4) -0.014(3) 0.009(3) -0.010(4)
C33 0.059(4) 0.047(4) 0.041(4) -0.005(3) 0.010(4) 0.000(4)
C41 0.061(5) 0.040(4) 0.051(4) 0.013(3) 0.009(4) -0.005(3)
C42 0.059(5) 0.055(5) 0.054(5) 0.022(4) 0.011(4) -0.012(4)
C43 0.038(4) 0.033(4) 0.075(5) 0.012(4) 0.015(4) -0.008(3)
C44 0.062(5) 0.044(4) 0.053(5) -0.005(3) 0.012(4) -0.017(3)
C45 0.058(4) 0.038(4) 0.055(5) 0.002(3) 0.031(4) -0.004(3)
C46 0.053(4) 0.041(4) 0.100(6) 0.023(4) 0.017(4) -0.006(3)
C47 0.045(4) 0.038(4) 0.080(5) 0.000(3) 0.012(4) -0.001(3)
C48 0.034(3) 0.029(3) 0.057(4) 0.003(3) 0.008(3) 0.001(3)
C49 0.052(4) 0.036(4) 0.064(5) -0.016(3) 0.019(3) -0.007(3)
C410 0.059(4) 0.034(4) 0.049(4) -0.012(3) 0.025(3) -0.012(3)
C411 0.039(4) 0.034(3) 0.048(4) -0.008(3) 0.009(3) -0.007(3)
C412 0.051(4) 0.038(4) 0.044(4) 0.000(3) 0.014(3) -0.002(3)
C51 0.046(4) 0.029(3) 0.046(4) 0.002(3) 0.007(3) 0.002(3)
C52 0.056(4) 0.031(4) 0.061(5) 0.000(3) 0.023(4) -0.001(3)
C53 0.052(4) 0.028(4) 0.063(5) -0.004(3) 0.019(4) 0.002(3)
C54 0.066(5) 0.029(3) 0.064(5) 0.011(3) 0.026(4) 0.010(3)
C55 0.052(4) 0.031(4) 0.061(5) 0.007(3) 0.028(4) 0.008(3)
C56 0.062(5) 0.035(4) 0.121(7) 0.007(4) 0.042(5) 0.013(4)
C57 0.099(7) 0.039(5) 0.256(13) 0.047(6) 0.100(8) 0.027(5)
C58 0.068(5) 0.037(5) 0.144(8) 0.026(5) 0.062(6) 0.019(4)
C59 0.060(5) 0.038(4) 0.106(7) -0.025(4) 0.035(5) 0.002(4)
C510 0.052(4) 0.039(4) 0.065(5) -0.014(3) 0.015(4) -0.001(3)
C511 0.068(5) 0.056(5) 0.083(6) 0.022(4) 0.040(5) 0.021(4)
C512 0.079(6) 0.064(5) 0.123(8) 0.044(5) 0.051(6) 0.036(5)
O1W 0.053(3) 0.112(5) 0.063(4) -0.018(3) 0.009(3) -0.007(3)
O2W 0.073(4) 0.074(4) 0.103(5) 0.001(3) -0.015(3) 0.003(3)
O3W 0.106(5) 0.085(4) 0.100(5) 0.023(4) -0.002(4) -0.022(4)
O4W 0.117(6) 0.166(7) 0.089(5) -0.005(5) 0.022(4) 0.015(6)

loop_
_atom_type_symbol
_atom_type_description
_atom_type_scat_dispersion_real
_atom_type_scat_dispersion_imag
_atom_type_scat_source
C C 0.0033 0.0016 'International Tables Vol C Tables 4.2.6.8 and 6.1.1.4'
H H 0.0000 0.0000 'International Tables Vol C Tables 4.2.6.8 and 6.1.1.4'
N N 0.0061 0.0033 'International Tables Vol C Tables 4.2.6.8 and 6.1.1.4'
O O 0.0106 0.0060 'International Tables Vol C Tables 4.2.6.8 and 6.1.1.4'
Zn Zn 0.2839 1.4301 'International Tables Vol C Tables 4.2.6.8 and 6.1.1.4'

loop_
_geom_angle_atom_site_label_1
_geom_angle_atom_site_label_2
_geom_angle_atom_site_label_3
_geom_angle
_geom_angle_site_symmetry_1
_geom_angle_site_symmetry_3
O13 Zn1 O11 106.1(2) . .
O13 Zn1 N51 123.7(2) . .
O11 Zn1 N51 117.95(18) . .
O13 Zn1 N41 111.3(2) . .
O11 Zn1 N41 97.80(18) . .
N51 Zn1 N41 96.26(17) . .
O31 Zn2 O21 104.3(2) . .
O31 Zn2 N42 98.07(18) . .
O21 Zn2 N42 129.58(19) . .
O31 Zn2 N52 114.5(2) . .
O21 Zn2 N52 113.52(19) . .
N42 Zn2 N52 96.41(18) . .
C11 O11 Zn1 111.7(4) . .
C16 O13 Zn1 116.2(4) . .
C21 O21 Zn2 108.5(4) . .
C31 O31 Zn2 118.3(4) . .
C41 N41 C45 116.7(5) . .
C41 N41 Zn1 124.0(4) . .
C45 N41 Zn1 118.9(4) . .
C411 N42 C410 117.3(5) . .
C411 N42 Zn2 123.5(4) . .
C410 N42 Zn2 118.0(4) . .
C51 N51 C55 116.8(5) . .
C51 N51 Zn1 125.7(4) . .
C55 N51 Zn1 117.4(4) . .
C510 N52 C511 118.0(6) . .
C510 N52 Zn2 124.0(5) . .
C511 N52 Zn2 117.9(5) . .
O12 C11 O11 121.6(6) . .
O12 C11 C12 120.9(6) . .
O11 C11 C12 117.5(6) . .
C13 C12 C11 124.0(6) . .
C13 C12 H12 118.0 . .
C11 C12 H12 118.0 . .
C12 C13 C14 127.3(6) . .
C12 C13 H13 116.3 . .
C14 C13 H13 116.3 . .
C15 C14 C13 124.6(6) 4_575 .
C15 C14 H14 117.7 4_575 .
C13 C14 H14 117.7 . .
C14 C15 C16 124.6(6) 4_576 .
C14 C15 H15 117.7 4_576 .
C16 C15 H15 117.7 . .
O14 C16 O13 122.3(7) . .
O14 C16 C15 117.6(7) . .
O13 C16 C15 120.0(6) . .
O22 C21 O21 122.3(6) . .
O22 C21 C22 120.0(6) . .
O21 C21 C22 117.7(6) . .
C23 C22 C21 128.6(7) . .
C23 C22 H22 115.7 . .
C21 C22 H22 115.7 . .
C22 C23 C23 127.0(8) . 3_546
C22 C23 H23 116.5 . .
C23 C23 H23 116.5 3_546 .
O31 C31 O32 125.9(6) . .
O31 C31 C32 116.7(6) . .
O32 C31 C32 117.4(6) . .
C33 C32 C31 124.1(6) . .
C33 C32 H32 117.9 . .
C31 C32 H32 117.9 . .
C32 C33 C33 123.0(8) . 3_545
C32 C33 H33 118.5 . .
C33 C33 H33 118.5 3_545 .
N41 C41 C42 123.3(6) . .
N41 C41 H41 118.3 . .
C42 C41 H41 118.3 . .
C43 C42 C41 120.2(6) . .
C43 C42 H42 119.9 . .
C41 C42 H42 119.9 . .
C42 C43 C44 117.1(6) . .
C42 C43 C46 121.4(6) . .
C44 C43 C46 121.4(7) . .
C43 C44 C45 119.0(6) . .
C43 C44 H44 120.5 . .
C45 C44 H44 120.5 . .
N41 C45 C44 123.4(6) . .
N41 C45 H45 118.3 . .
C44 C45 H45 118.3 . .
C43 C46 C47 111.3(5) . .
C43 C46 H46A 109.4 . .
C47 C46 H46A 109.4 . .
C43 C46 H46B 109.4 . .
C47 C46 H46B 109.4 . .
H46A C46 H46B 108.0 . .
C48 C47 C46 112.6(5) . .
C48 C47 H47A 109.1 . .
C46 C47 H47A 109.1 . .
C48 C47 H47B 109.1 . .
C46 C47 H47B 109.1 . .
H47A C47 H47B 107.8 . .
C412 C48 C49 116.5(5) . .
C412 C48 C47 122.3(6) . .
C49 C48 C47 121.2(5) . .
C410 C49 C48 120.9(6) . .
C410 C49 H49 119.5 . .
C48 C49 H49 119.5 . .
N42 C410 C49 122.0(6) . .
N42 C410 H410 119.0 . .
C49 C410 H410 119.0 . .
N42 C411 C412 123.6(5) . .
N42 C411 H411 118.2 . .
C412 C411 H411 118.2 . .
C48 C412 C411 119.7(6) . .
C48 C412 H412 120.1 . .
C411 C412 H412 120.1 . .
N51 C51 C52 123.4(5) . .
N51 C51 H51 118.3 . .
C52 C51 H51 118.3 . .
C51 C52 C53 120.3(6) . .
C51 C52 H52 119.9 . .
C53 C52 H52 119.9 . .
C54 C53 C52 116.0(5) . .
C54 C53 C56 121.5(6) . .
C52 C53 C56 122.5(6) . .
C55 C54 C53 120.5(6) . .
C55 C54 H54 119.8 . .
C53 C54 H54 119.8 . .
N51 C55 C54 123.0(5) . .
N51 C55 H55 118.5 . .
C54 C55 H55 118.5 . .
C57 C56 C53 115.2(6) 1_655 .
C57 C56 H56A 108.5 1_655 .
C53 C56 H56A 108.5 . .
C57 C56 H56B 108.5 1_655 .
C53 C56 H56B 108.5 . .
H56A C56 H56B 107.5 . .
C56 C57 C58 113.2(6) 1_455 .
C56 C57 H57A 108.9 1_455 .
C58 C57 H57A 108.9 . .
C56 C57 H57B 108.9 1_455 .
C58 C57 H57B 108.9 . .
H57A C57 H57B 107.8 . .
C512 C58 C59 117.2(7) . .
C512 C58 C57 121.3(9) . .
C59 C58 C57 121.5(8) . .
C510 C59 C58 119.9(7) . .
C510 C59 H59 120.0 . .
C58 C59 H59 120.0 . .
N52 C510 C59 122.5(7) . .
N52 C510 H510 118.7 . .
C59 C510 H510 118.7 . .
N52 C511 C512 121.9(7) . .
N52 C511 H511 119.0 . .
C512 C511 H511 119.0 . .
C511 C512 C58 120.4(8) . .
C511 C512 H512 119.8 . .
C58 C512 H512 119.8 . .
H1WA O1W H1WB 104(6) . .
H2WA O2W H2WB 117(7) . .
H3WA O3W H3WB 92(7) . .
H4WA O4W H4WB 108(9) . .

loop_
_geom_bond_atom_site_label_1
_geom_bond_atom_site_label_2
_geom_bond_distance
_geom_bond_site_symmetry_2
Zn1 O13 1.918(4) .
Zn1 O11 1.981(4) .
Zn1 N51 2.037(4) .
Zn1 N41 2.070(5) .
Zn2 O31 1.947(4) .
Zn2 O21 1.967(4) .
Zn2 N42 2.054(4) .
Zn2 N52 2.056(5) .
O11 C11 1.276(7) .
O12 C11 1.240(7) .
O13 C16 1.248(7) .
O14 C16 1.240(7) .
O21 C21 1.268(7) .
O22 C21 1.242(7) .
O31 C31 1.245(7) .
O32 C31 1.252(7) .
N41 C41 1.330(7) .
N41 C45 1.340(7) .
N42 C411 1.329(6) .
N42 C410 1.345(7) .
N51 C51 1.329(7) .
N51 C55 1.350(7) .
N52 C510 1.330(7) .
N52 C511 1.352(8) .
C11 C12 1.485(8) .
C12 C13 1.315(8) .
C12 H12 0.9300 .
C13 C14 1.442(8) .
C13 H13 0.9300 .
C14 C15 1.321(8) 4_575
C14 H14 0.9300 .
C15 C14 1.321(8) 4_576
C15 C16 1.487(9) .
C15 H15 0.9300 .
C21 C22 1.492(9) .
C22 C23 1.285(8) .
C22 H22 0.9300 .
C23 C23 1.459(11) 3_546
C23 H23 0.9300 .
C31 C32 1.523(8) .
C32 C33 1.309(8) .
C32 H32 0.9300 .
C33 C33 1.448(12) 3_545
C33 H33 0.9300 .
C41 C42 1.382(8) .
C41 H41 0.9300 .
C42 C43 1.381(9) .
C42 H42 0.9300 .
C43 C44 1.383(8) .
C43 C46 1.494(8) .
C44 C45 1.398(8) .
C44 H44 0.9300 .
C45 H45 0.9300 .
C46 C47 1.554(8) .
C46 H46A 0.9700 .
C46 H46B 0.9700 .
C47 C48 1.505(7) .
C47 H47A 0.9700 .
C47 H47B 0.9700 .
C48 C412 1.380(8) .
C48 C49 1.385(8) .
C49 C410 1.379(7) .
C49 H49 0.9300 .
C410 H410 0.9300 .
C411 C412 1.382(7) .
C411 H411 0.9300 .
C412 H412 0.9300 .
C51 C52 1.379(7) .
C51 H51 0.9300 .
C52 C53 1.393(8) .
C52 H52 0.9300 .
C53 C54 1.390(8) .
C53 C56 1.513(8) .
C54 C55 1.373(7) .
C54 H54 0.9300 .
C55 H55 0.9300 .
C56 C57 1.397(9) 1_655
C56 H56A 0.9700 .
C56 H56B 0.9700 .
C57 C56 1.397(9) 1_455
C57 C58 1.534(9) .
C57 H57A 0.9700 .
C57 H57B 0.9700 .
C58 C512 1.378(11) .
C58 C59 1.386(11) .
C59 C510 1.371(8) .
C59 H59 0.9300 .
C510 H510 0.9300 .
C511 C512 1.367(8) .
C511 H511 0.9300 .
C512 H512 0.9300 .
O1W H1WA 0.930(2) .
O1W H1WB 0.930(2) .
O2W H2WA 0.930(2) .
O2W H2WB 0.930(2) .
O3W H3WA 0.930(2) .
O3W H3WB 0.930(2) .
O4W H4WA 0.930(2) .
O4W H4WB 0.930(2) .

loop_
_geom_torsion_atom_site_label_1
_geom_torsion_atom_site_label_2
_geom_torsion_atom_site_label_3
_geom_torsion_atom_site_label_4
_geom_torsion
_geom_torsion_site_symmetry_1
_geom_torsion_site_symmetry_4
O13 Zn1 O11 C11 78.2(4) . .
N51 Zn1 O11 C11 -65.5(4) . .
N41 Zn1 O11 C11 -166.9(4) . .
O11 Zn1 O13 C16 -164.4(5) . .
N51 Zn1 O13 C16 -23.3(6) . .
N41 Zn1 O13 C16 90.3(5) . .
O31 Zn2 O21 C21 157.3(4) . .
N42 Zn2 O21 C21 43.8(5) . .
N52 Zn2 O21 C21 -77.4(5) . .
O21 Zn2 O31 C31 77.1(5) . .
N42 Zn2 O31 C31 -148.5(5) . .
N52 Zn2 O31 C31 -47.6(5) . .
O13 Zn1 N41 C41 -34.8(5) . .
O11 Zn1 N41 C41 -145.5(5) . .
N51 Zn1 N41 C41 95.1(5) . .
O13 Zn1 N41 C45 153.0(4) . .
O11 Zn1 N41 C45 42.2(5) . .
N51 Zn1 N41 C45 -77.2(4) . .
O31 Zn2 N42 C411 0.3(5) . .
O21 Zn2 N42 C411 116.5(5) . .
N52 Zn2 N42 C411 -115.6(5) . .
O31 Zn2 N42 C410 167.7(4) . .
O21 Zn2 N42 C410 -76.1(5) . .
N52 Zn2 N42 C410 51.8(5) . .
O13 Zn1 N51 C51 -117.1(5) . .
O11 Zn1 N51 C51 19.8(5) . .
N41 Zn1 N51 C51 122.1(5) . .
O13 Zn1 N51 C55 66.9(5) . .
O11 Zn1 N51 C55 -156.1(4) . .
N41 Zn1 N51 C55 -53.9(5) . .
O31 Zn2 N52 C510 159.1(4) . .
O21 Zn2 N52 C510 39.5(5) . .
N42 Zn2 N52 C510 -99.0(5) . .
O31 Zn2 N52 C511 -23.7(5) . .
O21 Zn2 N52 C511 -143.3(5) . .
N42 Zn2 N52 C511 78.3(5) . .
Zn1 O11 C11 O12 9.7(8) . .
Zn1 O11 C11 C12 -171.9(4) . .
O12 C11 C12 C13 -13.7(10) . .
O11 C11 C12 C13 167.9(6) . .
C11 C12 C13 C14 179.1(6) . .
C12 C13 C14 C15 170.9(7) . 4_575
Zn1 O13 C16 O14 -10.2(9) . .
Zn1 O13 C16 C15 166.7(5) . .
C14 C15 C16 O14 -158.6(7) 4_576 .
C14 C15 C16 O13 24.4(10) 4_576 .
Zn2 O21 C21 O22 -0.9(8) . .
Zn2 O21 C21 C22 178.7(5) . .
O22 C21 C22 C23 -175.9(8) . .
O21 C21 C22 C23 4.5(12) . .
C21 C22 C23 C23 178.8(8) . 3_546
Zn2 O31 C31 O32 18.9(9) . .
Zn2 O31 C31 C32 -158.3(4) . .
O31 C31 C32 C33 -1.6(10) . .
O32 C31 C32 C33 -179.1(6) . .
C31 C32 C33 C33 177.8(7) . 3_545
C45 N41 C41 C42 -1.1(9) . .
Zn1 N41 C41 C42 -173.5(5) . .
N41 C41 C42 C43 2.5(10) . .
C41 C42 C43 C44 -3.3(10) . .
C41 C42 C43 C46 178.1(6) . .
C42 C43 C44 C45 2.9(9) . .
C46 C43 C44 C45 -178.5(6) . .
C41 N41 C45 C44 0.7(9) . .
Zn1 N41 C45 C44 173.5(5) . .
C43 C44 C45 N41 -1.7(10) . .
C42 C43 C46 C47 -89.7(8) . .
C44 C43 C46 C47 91.8(8) . .
C43 C46 C47 C48 166.7(6) . .
C46 C47 C48 C412 119.1(7) . .
C46 C47 C48 C49 -61.6(8) . .
C412 C48 C49 C410 -0.9(9) . .
C47 C48 C49 C410 179.7(6) . .
C411 N42 C410 C49 -0.6(9) . .
Zn2 N42 C410 C49 -168.8(5) . .
C48 C49 C410 N42 1.6(10) . .
C410 N42 C411 C412 -1.0(9) . .
Zn2 N42 C411 C412 166.5(4) . .
C49 C48 C412 C411 -0.6(9) . .
C47 C48 C412 C411 178.8(5) . .
N42 C411 C412 C48 1.6(9) . .
C55 N51 C51 C52 1.1(8) . .
Zn1 N51 C51 C52 -174.9(4) . .
N51 C51 C52 C53 -1.6(9) . .
C51 C52 C53 C54 0.6(9) . .
C51 C52 C53 C56 -178.2(6) . .
C52 C53 C54 C55 0.8(9) . .
C56 C53 C54 C55 179.6(6) . .
C51 N51 C55 C54 0.4(9) . .
Zn1 N51 C55 C54 176.7(5) . .
C53 C54 C55 N51 -1.4(10) . .
C54 C53 C56 C57 44.2(11) . 1_655
C52 C53 C56 C57 -137.1(8) . 1_655
C56 C57 C58 C512 -78.3(12) 1_455 .
C56 C57 C58 C59 103.8(10) 1_455 .
C512 C58 C59 C510 -1.6(11) . .
C57 C58 C59 C510 176.5(6) . .
C511 N52 C510 C59 0.3(9) . .
Zn2 N52 C510 C59 177.5(5) . .
C58 C59 C510 N52 0.5(10) . .
C510 N52 C511 C512 0.0(10) . .
Zn2 N52 C511 C512 -177.4(5) . .
N52 C511 C512 C58 -1.1(12) . .
C59 C58 C512 C511 1.8(12) . .
C57 C58 C512 C511 -176.2(7) . .
